data_8104988
loop_
_publ_author_name
'Yu, Haiyan'
'Li, Jihong'

_publ_section_title
;
 Crystal structure of
 3-allyl-4-(2-bromoethyl)-5-(4-methoxyphenyl)-2-phenylfuran, C22H21BrO2
;
_journal_issue 1
_journal_name_full 'Zeitschrift f\"ur Kristallographie - New Crystal Structures'
_journal_page_first 157
_journal_page_last 159
_journal_paper_doi 10.1515/ncrs-2021-0412
_journal_volume 237
_journal_year 2022
_chemical_formula_moiety 'C22 H21 Br O2'
_chemical_formula_sum 'C22 H21 Br O2'
_chemical_formula_weight 397.30
_space_group_crystal_system monoclinic
_space_group_IT_number 14
_space_group_name_Hall '-P 2ybc'
_space_group_name_H-M_alt 'P 1 21/c 1'
_atom_sites_solution_hydrogens geom
_cell_angle_alpha 90
_cell_angle_beta 100.9360(10)
_cell_angle_gamma 90
_cell_formula_units_Z 4
_cell_length_a 22.175(2)
_cell_length_b 5.8375(6)
_cell_length_c 14.8729(14)
_cell_measurement_reflns_used 3516
_cell_measurement_temperature 296(2)
_cell_measurement_theta_max 22.61
_cell_measurement_theta_min 2.77
_cell_volume 1890.3(3)
_computing_cell_refinement 'APEX2-2008 [1]'
_computing_data_collection 'APEX2-2008 [1]'
_computing_data_reduction 'SAINT- 2008 [1]'
_computing_molecular_graphics 'SHELXTL [2]'
_computing_publication_material 'SHELXTL [2]'
_computing_structure_refinement 'SHELXL-2018/3 [2]'
_computing_structure_solution 'Bruker SHELXTL [2]'
_diffrn_ambient_temperature 296(2)
_diffrn_measured_fraction_theta_full 0.999
_diffrn_measured_fraction_theta_max 0.997
_diffrn_measurement_device_type 'Bruker APEX-II CCD'
_diffrn_measurement_method '\f and \w scans'
_diffrn_radiation_type MoK\a
_diffrn_radiation_wavelength 0.71073
_diffrn_reflns_av_R_equivalents 0.0261
_diffrn_reflns_av_unetI/netI 0.0263
_diffrn_reflns_Laue_measured_fraction_full 0.999
_diffrn_reflns_Laue_measured_fraction_max 0.997
_diffrn_reflns_limit_h_max 27
_diffrn_reflns_limit_h_min -27
_diffrn_reflns_limit_k_max 7
_diffrn_reflns_limit_k_min -7
_diffrn_reflns_limit_l_max 18
_diffrn_reflns_limit_l_min -18
_diffrn_reflns_number 13804
_diffrn_reflns_point_group_measured_fraction_full 0.999
_diffrn_reflns_point_group_measured_fraction_max 0.997
_diffrn_reflns_theta_full 25.242
_diffrn_reflns_theta_max 26.372
_diffrn_reflns_theta_min 2.769
_diffrn_source 'fine-focus sealed tube'
_exptl_absorpt_coefficient_mu 2.186
_exptl_absorpt_correction_T_max 0.721
_exptl_absorpt_correction_T_min 0.669
_exptl_absorpt_correction_type multi-scan
_exptl_absorpt_process_details 'SADABS; Bruker, 2008 [1]'
_exptl_crystal_colour colourless
_exptl_crystal_density_diffrn 1.396
_exptl_crystal_density_method 'not measured'
_exptl_crystal_description block
_exptl_crystal_F_000 816
_exptl_crystal_size_max 0.200
_exptl_crystal_size_mid 0.180
_exptl_crystal_size_min 0.160
_refine_diff_density_max 0.346
_refine_diff_density_min -0.384
_refine_diff_density_rms 0.041
_refine_ls_extinction_coef .
_refine_ls_extinction_method none
_refine_ls_goodness_of_fit_ref 1.010
_refine_ls_hydrogen_treatment constr
_refine_ls_matrix_type full
_refine_ls_number_parameters 246
_refine_ls_number_reflns 3862
_refine_ls_number_restraints 38
_refine_ls_restrained_S_all 1.007
_refine_ls_R_factor_all 0.0624
_refine_ls_R_factor_gt 0.0343
_refine_ls_shift/su_max 0.000
_refine_ls_shift/su_mean 0.000
_refine_ls_structure_factor_coef Fsqd
_refine_ls_weighting_details 'w=1/[\s^2^(Fo^2^)+(0.0320P)^2^+0.7500P] where P=(Fo^2^+2Fc^2^)/3'
_refine_ls_weighting_scheme calc
_refine_ls_wR_factor_gt 0.0745
_refine_ls_wR_factor_ref 0.0839
_reflns_Friedel_coverage 0.000
_reflns_Friedel_fraction_full .
_reflns_Friedel_fraction_max .
_reflns_number_gt 2606
_reflns_number_total 3862
_reflns_threshold_expression 'I > 2\s(I)'
_cod_data_source_file suppl_j_ncrs-2021-0412_suppl.cif
_cod_data_source_block x
_cod_original_sg_symbol_H-M 'P 21/c'
_cod_database_code 8104988
_shelx_space_group_comment
; 
The symmetry employed for this shelxl refinement is uniquely defined 
by the following loop, which should always be used as a source of 
symmetry information in preference to the above space-group names. 
They are only intended as comments. 
;
_shelx_estimated_absorpt_t_min 0.669
_shelx_estimated_absorpt_t_max 0.721

loop_
_space_group_symop_operation_xyz
'x, y, z'
'-x, y+1/2, -z+1/2'
'-x, -y, -z'
'x, -y-1/2, z-1/2'

loop_
_atom_site_label
_atom_site_type_symbol
_atom_site_fract_x
_atom_site_fract_y
_atom_site_fract_z
_atom_site_U_iso_or_equiv
_atom_site_adp_type
_atom_site_occupancy
_atom_site_site_symmetry_order
_atom_site_calc_flag
_atom_site_refinement_flags_posn
_atom_site_refinement_flags_adp
_atom_site_refinement_flags_occupancy
_atom_site_disorder_assembly
_atom_site_disorder_group
Br1 Br 0.19913(2) 0.11721(5) 0.58231(2) 0.07259(13) Uani 1 1 d . . . . .
O1 O 0.25684(8) 0.8688(3) 0.29775(13) 0.0648(5) Uani 1 1 d . . . . .
O2 O -0.01240(10) 0.6470(4) 0.09392(14) 0.0846(6) Uani 1 1 d . . . . .
C1 C 0.21593(11) 0.7301(4) 0.33181(19) 0.0576(7) Uani 1 1 d . . . . .
C2 C 0.24030(12) 0.6690(4) 0.4188(2) 0.0583(7) Uani 1 1 d . . . . .
C3 C 0.29994(12) 0.7735(4) 0.4413(2) 0.0642(7) Uani 1 1 d . . . . .
C4 C 0.30784(12) 0.8922(4) 0.3659(2) 0.0670(7) Uani 1 1 d . . . . .
C5 C 0.15738(12) 0.6980(4) 0.27012(18) 0.0560(6) Uani 1 1 d . . . . .
C6 C 0.11978(12) 0.5091(5) 0.27505(19) 0.0647(7) Uani 1 1 d . . . . .
H6 H 0.133117 0.395143 0.317935 0.078 Uiso 1 1 calc R U . . .
C7 C 0.06316(13) 0.4864(5) 0.21787(19) 0.0676(7) Uani 1 1 d . . . . .
H7 H 0.038800 0.359235 0.223124 0.081 Uiso 1 1 calc R U . . .
C8 C 0.04278(13) 0.6513(5) 0.15330(19) 0.0655(7) Uani 1 1 d . . . . .
C9 C 0.08002(14) 0.8386(5) 0.1461(2) 0.0708(8) Uani 1 1 d . . . . .
H9 H 0.066937 0.950232 0.102090 0.085 Uiso 1 1 calc R U . . .
C10 C 0.13588(13) 0.8607(4) 0.20323(19) 0.0655(7) Uani 1 1 d . . . . .
H10 H 0.160118 0.987725 0.197201 0.079 Uiso 1 1 calc R U . . .
C11 C -0.05025(14) 0.4501(6) 0.0955(2) 0.0943(10) Uani 1 1 d . . . . .
H11A H -0.027821 0.315260 0.084901 0.142 Uiso 1 1 calc R U . . .
H11B H -0.086290 0.463583 0.048487 0.142 Uiso 1 1 calc R U . . .
H11C H -0.062121 0.438954 0.154141 0.142 Uiso 1 1 calc R U . . .
C12 C 0.35502(13) 1.0473(5) 0.3453(2) 0.0705(8) Uani 1 1 d . . . . .
C13 C 0.41696(13) 1.0052(5) 0.3779(3) 0.0924(10) Uani 1 1 d . . . . .
H13 H 0.428885 0.873088 0.411497 0.111 Uiso 1 1 calc R U . . .
C14 C 0.46111(16) 1.1584(7) 0.3608(3) 0.1053(12) Uani 1 1 d . . . . .
H14 H 0.502426 1.129507 0.383561 0.126 Uiso 1 1 calc R U . . .
C15 C 0.44432(18) 1.3508(7) 0.3108(3) 0.1068(12) Uani 1 1 d . . . . .
H15 H 0.474182 1.452939 0.299420 0.128 Uiso 1 1 calc R U . . .
C16 C 0.38348(18) 1.3948(6) 0.2770(3) 0.0995(11) Uani 1 1 d . . . . .
H16 H 0.372265 1.526487 0.242665 0.119 Uiso 1 1 calc R U . . .
C17 C 0.33849(14) 1.2433(5) 0.2937(2) 0.0797(8) Uani 1 1 d . . . . .
H17 H 0.297312 1.273365 0.270412 0.096 Uiso 1 1 calc R U . . .
C18 C 0.21078(11) 0.5314(4) 0.48488(18) 0.0589(6) Uani 1 1 d . . . . .
H18A H 0.221628 0.597685 0.545610 0.071 Uiso 1 1 calc R U . . .
H18B H 0.166466 0.538227 0.466192 0.071 Uiso 1 1 calc R U . . .
C19 C 0.23132(12) 0.2853(4) 0.4880(2) 0.0658(7) Uani 1 1 d . . . . .
H19A H 0.275841 0.278759 0.500898 0.079 Uiso 1 1 calc R U . . .
H19B H 0.216926 0.214340 0.428813 0.079 Uiso 1 1 calc R U . . .
C20 C 0.34128(14) 0.7729(5) 0.5333(3) 0.0919(10) Uani 1 1 d D . . . .
H20A H 0.317788 0.756748 0.581689 0.110 Uiso 0.539(11) 1 calc R U P A 1
H20B H 0.365073 0.913174 0.543041 0.110 Uiso 0.539(11) 1 calc R U P A 1
H20C H 0.314614 0.815673 0.575217 0.110 Uiso 0.461(11) 1 calc R U P A 2
H20D H 0.368077 0.903453 0.531420 0.110 Uiso 0.461(11) 1 calc R U P A 2
C21 C 0.3836(3) 0.5629(12) 0.5304(5) 0.075(3) Uani 0.539(11) 1 d D U P A 1
H21A H 0.398778 0.533492 0.477423 0.090 Uiso 0.539(11) 1 calc R U P A 1
C22 C 0.3982(4) 0.4288(15) 0.5994(6) 0.112(3) Uani 0.539(11) 1 d D U P A 1
H22A H 0.383296 0.456453 0.652781 0.134 Uiso 0.539(11) 1 calc R U P A 1
H22B H 0.423678 0.303759 0.596059 0.134 Uiso 0.539(11) 1 calc R U P A 1
C21B C 0.3832(4) 0.5905(12) 0.5848(6) 0.072(3) Uani 0.461(11) 1 d D U P A 2
H21B H 0.394940 0.588107 0.648282 0.087 Uiso 0.461(11) 1 calc R U P A 2
C22B C 0.4008(4) 0.4407(16) 0.5325(7) 0.081(3) Uani 0.461(11) 1 d D U P A 2
H22C H 0.387837 0.450450 0.469410 0.097 Uiso 0.461(11) 1 calc R U P A 2
H22E H 0.426607 0.322024 0.557629 0.097 Uiso 0.461(11) 1 calc R U P A 2

loop_
_atom_site_aniso_label
_atom_site_aniso_U_11
_atom_site_aniso_U_22
_atom_site_aniso_U_33
_atom_site_aniso_U_23
_atom_site_aniso_U_13
_atom_site_aniso_U_12
Br1 0.0890(2) 0.05342(17) 0.0801(2) 0.00332(14) 0.02816(15) -0.00469(15)
O1 0.0616(11) 0.0548(10) 0.0874(12) -0.0066(9) 0.0383(10) -0.0105(9)
O2 0.0791(14) 0.0978(16) 0.0770(13) 0.0043(11) 0.0154(11) -0.0110(12)
C1 0.0579(16) 0.0417(13) 0.0825(19) -0.0071(13) 0.0368(15) -0.0042(12)
C2 0.0561(15) 0.0371(13) 0.088(2) -0.0051(12) 0.0309(14) 0.0009(11)
C3 0.0546(16) 0.0410(13) 0.101(2) -0.0011(14) 0.0255(15) 0.0035(12)
C4 0.0546(16) 0.0458(14) 0.108(2) -0.0086(15) 0.0348(16) -0.0013(13)
C5 0.0617(16) 0.0474(13) 0.0679(16) -0.0080(13) 0.0353(13) -0.0045(12)
C6 0.0682(18) 0.0528(15) 0.0784(18) 0.0017(14) 0.0274(15) -0.0055(14)
C7 0.0697(19) 0.0608(17) 0.0783(19) -0.0017(15) 0.0292(15) -0.0142(14)
C8 0.0670(18) 0.0714(19) 0.0641(17) -0.0055(14) 0.0277(15) -0.0039(14)
C9 0.085(2) 0.0649(18) 0.0685(17) 0.0048(14) 0.0298(16) -0.0039(16)
C10 0.0774(19) 0.0548(16) 0.0742(18) -0.0056(14) 0.0398(16) -0.0138(14)
C11 0.073(2) 0.123(3) 0.087(2) 0.003(2) 0.0153(17) -0.028(2)
C12 0.0608(18) 0.0547(16) 0.105(2) -0.0087(15) 0.0393(16) -0.0087(13)
C13 0.064(2) 0.0659(19) 0.157(3) -0.001(2) 0.045(2) -0.0046(16)
C14 0.065(2) 0.095(3) 0.165(4) -0.007(3) 0.047(2) -0.0148(19)
C15 0.089(3) 0.101(3) 0.142(3) -0.007(3) 0.051(2) -0.039(2)
C16 0.108(3) 0.083(2) 0.113(3) 0.014(2) 0.035(2) -0.029(2)
C17 0.0741(19) 0.075(2) 0.096(2) 0.0020(18) 0.0308(16) -0.0163(17)
C18 0.0607(15) 0.0429(13) 0.0780(17) -0.0051(12) 0.0257(13) 0.0007(12)
C19 0.0647(16) 0.0460(14) 0.094(2) -0.0001(14) 0.0345(15) -0.0023(13)
C20 0.0669(19) 0.0641(19) 0.139(3) 0.019(2) 0.005(2) -0.0091(16)
C21 0.070(4) 0.072(6) 0.078(5) 0.026(5) -0.002(4) -0.009(4)
C22 0.141(7) 0.072(6) 0.116(7) 0.033(5) 0.007(6) -0.009(5)
C21B 0.074(5) 0.072(5) 0.068(5) 0.015(6) 0.006(5) -0.009(4)
C22B 0.083(6) 0.064(6) 0.096(7) 0.011(6) 0.017(5) 0.012(4)

loop_
_atom_type_symbol
_atom_type_description
_atom_type_scat_dispersion_real
_atom_type_scat_dispersion_imag
_atom_type_scat_source
C C 0.0033 0.0016 'International Tables Vol C Tables 4.2.6.8 and 6.1.1.4'
H H 0.0000 0.0000 'International Tables Vol C Tables 4.2.6.8 and 6.1.1.4'
Br Br -0.2901 2.4595 'International Tables Vol C Tables 4.2.6.8 and 6.1.1.4'
O O 0.0106 0.0060 'International Tables Vol C Tables 4.2.6.8 and 6.1.1.4'

loop_
_geom_angle_atom_site_label_1
_geom_angle_atom_site_label_2
_geom_angle_atom_site_label_3
_geom_angle
_geom_angle_site_symmetry_1
_geom_angle_site_symmetry_3
C4 O1 C1 107.1(2) . .
C8 O2 C11 117.5(2) . .
C2 C1 O1 109.5(2) . .
C2 C1 C5 135.8(2) . .
O1 C1 C5 114.5(2) . .
C1 C2 C3 107.1(2) . .
C1 C2 C18 128.2(2) . .
C3 C2 C18 124.5(3) . .
C4 C3 C2 106.3(3) . .
C4 C3 C20 127.2(3) . .
C2 C3 C20 126.1(3) . .
C3 C4 O1 110.0(2) . .
C3 C4 C12 134.4(3) . .
O1 C4 C12 115.4(3) . .
C10 C5 C6 116.8(3) . .
C10 C5 C1 120.5(2) . .
C6 C5 C1 122.7(3) . .
C7 C6 C5 121.7(3) . .
C7 C6 H6 119.1 . .
C5 C6 H6 119.1 . .
C8 C7 C6 120.2(3) . .
C8 C7 H7 119.9 . .
C6 C7 H7 119.9 . .
O2 C8 C7 125.0(3) . .
O2 C8 C9 116.0(3) . .
C7 C8 C9 119.0(3) . .
C10 C9 C8 120.6(3) . .
C10 C9 H9 119.7 . .
C8 C9 H9 119.7 . .
C9 C10 C5 121.8(2) . .
C9 C10 H10 119.1 . .
C5 C10 H10 119.1 . .
O2 C11 H11A 109.5 . .
O2 C11 H11B 109.5 . .
H11A C11 H11B 109.5 . .
O2 C11 H11C 109.5 . .
H11A C11 H11C 109.5 . .
H11B C11 H11C 109.5 . .
C17 C12 C13 118.6(3) . .
C17 C12 C4 120.2(3) . .
C13 C12 C4 121.2(3) . .
C14 C13 C12 120.6(3) . .
C14 C13 H13 119.7 . .
C12 C13 H13 119.7 . .
C15 C14 C13 120.3(4) . .
C15 C14 H14 119.9 . .
C13 C14 H14 119.9 . .
C14 C15 C16 120.2(3) . .
C14 C15 H15 119.9 . .
C16 C15 H15 119.9 . .
C15 C16 C17 120.3(3) . .
C15 C16 H16 119.9 . .
C17 C16 H16 119.9 . .
C12 C17 C16 120.0(3) . .
C12 C17 H17 120.0 . .
C16 C17 H17 120.0 . .
C19 C18 C2 111.2(2) . .
C19 C18 H18A 109.4 . .
C2 C18 H18A 109.4 . .
C19 C18 H18B 109.4 . .
C2 C18 H18B 109.4 . .
H18A C18 H18B 108.0 . .
C18 C19 Br1 110.57(17) . .
C18 C19 H19A 109.5 . .
Br1 C19 H19A 109.5 . .
C18 C19 H19B 109.5 . .
Br1 C19 H19B 109.5 . .
H19A C19 H19B 108.1 . .
C3 C20 C21B 132.3(4) . .
C3 C20 C21 104.3(4) . .
C3 C20 H20A 110.9 . .
C21 C20 H20A 110.9 . .
C3 C20 H20B 110.9 . .
C21 C20 H20B 110.9 . .
H20A C20 H20B 108.9 . .
C3 C20 H20C 104.2 . .
C21B C20 H20C 104.2 . .
C3 C20 H20D 104.2 . .
C21B C20 H20D 104.2 . .
H20C C20 H20D 105.5 . .
C22 C21 C20 121.6(9) . .
C22 C21 H21A 119.2 . .
C20 C21 H21A 119.2 . .
C21 C22 H22A 120.0 . .
C21 C22 H22B 120.0 . .
H22A C22 H22B 120.0 . .
C22B C21B C20 113.5(8) . .
C22B C21B H21B 123.2 . .
C20 C21B H21B 123.2 . .
C21B C22B H22C 120.0 . .
C21B C22B H22E 120.0 . .
H22C C22B H22E 120.0 . .

loop_
_geom_bond_atom_site_label_1
_geom_bond_atom_site_label_2
_geom_bond_distance
_geom_bond_site_symmetry_2
Br1 C19 1.955(3) .
O1 C4 1.375(3) .
O1 C1 1.382(3) .
O2 C8 1.367(3) .
O2 C11 1.426(3) .
C1 C2 1.352(4) .
C1 C5 1.453(4) .
C2 C3 1.437(4) .
C2 C18 1.511(3) .
C3 C4 1.358(4) .
C3 C20 1.495(4) .
C4 C12 1.460(3) .
C5 C10 1.392(4) .
C5 C6 1.393(3) .
C6 C7 1.383(4) .
C6 H6 0.9300 .
C7 C8 1.374(4) .
C7 H7 0.9300 .
C8 C9 1.387(4) .
C9 C10 1.369(4) .
C9 H9 0.9300 .
C10 H10 0.9300 .
C11 H11A 0.9600 .
C11 H11B 0.9600 .
C11 H11C 0.9600 .
C12 C17 1.387(4) .
C12 C13 1.389(4) .
C13 C14 1.385(4) .
C13 H13 0.9300 .
C14 C15 1.360(5) .
C14 H14 0.9300 .
C15 C16 1.372(5) .
C15 H15 0.9300 .
C16 C17 1.391(4) .
C16 H16 0.9300 .
C17 H17 0.9300 .
C18 C19 1.505(3) .
C18 H18A 0.9700 .
C18 H18B 0.9700 .
C19 H19A 0.9700 .
C19 H19B 0.9700 .
C20 C21B 1.522(7) .
C20 C21 1.549(7) .
C20 H20A 0.9700 .
C20 H20B 0.9700 .
C20 H20C 0.9700 .
C20 H20D 0.9700 .
C21 C22 1.283(7) .
C21 H21A 0.9300 .
C22 H22A 0.9300 .
C22 H22B 0.9300 .
C21B C22B 1.280(7) .
C21B H21B 0.9300 .
C22B H22C 0.9300 .
C22B H22E 0.9300 .

loop_
_geom_hbond_atom_site_label_D
_geom_hbond_atom_site_label_H
_geom_hbond_atom_site_label_A
_geom_hbond_distance_DH
_geom_hbond_distance_HA
_geom_hbond_distance_DA
_geom_hbond_angle_DHA
_geom_hbond_site_symmetry_A
_geom_hbond_publ_flag
C11 H11B Br1 0.96 3.00 3.941(3) 166.7 2 yes

loop_
_geom_torsion_atom_site_label_1
_geom_torsion_atom_site_label_2
_geom_torsion_atom_site_label_3
_geom_torsion_atom_site_label_4
_geom_torsion
_geom_torsion_site_symmetry_1
_geom_torsion_site_symmetry_2
_geom_torsion_site_symmetry_3
_geom_torsion_site_symmetry_4
C4 O1 C1 C2 0.3(3) . . . .
C4 O1 C1 C5 176.5(2) . . . .
O1 C1 C2 C3 -0.2(3) . . . .
C5 C1 C2 C3 -175.2(3) . . . .
O1 C1 C2 C18 175.9(2) . . . .
C5 C1 C2 C18 0.9(5) . . . .
C1 C2 C3 C4 0.1(3) . . . .
C18 C2 C3 C4 -176.2(2) . . . .
C1 C2 C3 C20 173.5(3) . . . .
C18 C2 C3 C20 -2.8(4) . . . .
C2 C3 C4 O1 0.1(3) . . . .
C20 C3 C4 O1 -173.3(3) . . . .
C2 C3 C4 C12 174.5(3) . . . .
C20 C3 C4 C12 1.1(5) . . . .
C1 O1 C4 C3 -0.3(3) . . . .
C1 O1 C4 C12 -175.8(2) . . . .
C2 C1 C5 C10 150.0(3) . . . .
O1 C1 C5 C10 -24.8(3) . . . .
C2 C1 C5 C6 -29.0(4) . . . .
O1 C1 C5 C6 156.2(2) . . . .
C10 C5 C6 C7 -1.5(4) . . . .
C1 C5 C6 C7 177.5(2) . . . .
C5 C6 C7 C8 0.7(4) . . . .
C11 O2 C8 C7 -3.8(4) . . . .
C11 O2 C8 C9 176.2(3) . . . .
C6 C7 C8 O2 -179.5(2) . . . .
C6 C7 C8 C9 0.5(4) . . . .
O2 C8 C9 C10 179.2(2) . . . .
C7 C8 C9 C10 -0.9(4) . . . .
C8 C9 C10 C5 0.0(4) . . . .
C6 C5 C10 C9 1.2(4) . . . .
C1 C5 C10 C9 -177.9(2) . . . .
C3 C4 C12 C17 -138.6(3) . . . .
O1 C4 C12 C17 35.5(4) . . . .
C3 C4 C12 C13 40.1(5) . . . .
O1 C4 C12 C13 -145.7(3) . . . .
C17 C12 C13 C14 1.3(5) . . . .
C4 C12 C13 C14 -177.5(3) . . . .
C12 C13 C14 C15 -0.8(6) . . . .
C13 C14 C15 C16 0.1(6) . . . .
C14 C15 C16 C17 0.2(6) . . . .
C13 C12 C17 C16 -1.1(5) . . . .
C4 C12 C17 C16 177.7(3) . . . .
C15 C16 C17 C12 0.4(5) . . . .
C1 C2 C18 C19 99.5(3) . . . .
C3 C2 C18 C19 -85.0(3) . . . .
C2 C18 C19 Br1 174.45(19) . . . .
C4 C3 C20 C21B -110.3(6) . . . .
C2 C3 C20 C21B 77.6(6) . . . .
C4 C3 C20 C21 -94.3(4) . . . .
C2 C3 C20 C21 93.5(4) . . . .
C3 C20 C21 C22 -138.9(7) . . . .
C3 C20 C21B C22B 24.3(10) . . . .
